data_1520193
loop_
_publ_author_name
'Callear, Samantha K.'
'Hursthouse, Michael B.'

_publ_section_title
;
 Tetramethylethylenediammonium hemitetramethylethylenediammonium
 triglutarate
;
_journal_name_full 'Crystal Structure Report Archive'
_journal_page_first 493
_journal_year 2008
_chemical_formula_sum 'C16 H32 N2 O8'
_chemical_formula_weight 380.44
_chemical_name_systematic
;
Glutaric Acid & TEMED
;
_space_group_IT_number 14
_symmetry_cell_setting monoclinic
_symmetry_space_group_name_Hall '-P 2yn'
_symmetry_space_group_name_H-M 'P 1 21/n 1'
_atom_sites_solution_hydrogens geom
_atom_sites_solution_primary direct
_atom_sites_solution_secondary difmap
_cell_angle_alpha 90.00
_cell_angle_beta 105.305(7)
_cell_angle_gamma 90.00
_cell_formula_units_Z 6
_cell_length_a 17.308(2)
_cell_length_b 9.0088(14)
_cell_length_c 18.932(3)
_cell_measurement_reflns_used 6289
_cell_measurement_temperature 120(2)
_cell_measurement_theta_max 27.48
_cell_measurement_theta_min 2.91
_cell_volume 2847.3(7)
_computing_cell_refinement 'DENZO (Otwinowski & Minor, 1997) & COLLECT (Hooft, R.W.W., 1998)'
_computing_data_collection 'COLLECT (Hooft, R.W.W., 1998)'
_computing_data_reduction 'DENZO (Otwinowski & Minor, 1997) & COLLECT (Hooft, R.W.W., 1998)'
_computing_structure_refinement 'SHELXL-97 (Sheldrick, 1997)'
_diffrn_ambient_temperature 120(2)
_diffrn_detector_area_resol_mean 9.091
_diffrn_measured_fraction_theta_full 0.985
_diffrn_measured_fraction_theta_max 0.985
_diffrn_measurement_device_type 'Bruker-Nonius 95mm CCD camera on \k-goniostat'
_diffrn_measurement_method '\f & \w scans'
_diffrn_radiation_monochromator graphite
_diffrn_radiation_source 'Bruker-Nonius FR591 rotating anode'
_diffrn_radiation_type MoK\a
_diffrn_radiation_wavelength 0.71073
_diffrn_reflns_av_R_equivalents 0.3562
_diffrn_reflns_av_sigmaI/netI 0.3075
_diffrn_reflns_limit_h_max 22
_diffrn_reflns_limit_h_min -22
_diffrn_reflns_limit_k_max 11
_diffrn_reflns_limit_k_min -11
_diffrn_reflns_limit_l_max 23
_diffrn_reflns_limit_l_min -24
_diffrn_reflns_number 51188
_diffrn_reflns_theta_full 27.48
_diffrn_reflns_theta_max 27.48
_diffrn_reflns_theta_min 2.93
_exptl_absorpt_coefficient_mu 0.106
_exptl_absorpt_correction_T_max 0.9926
_exptl_absorpt_correction_T_min 0.9812
_exptl_absorpt_correction_type multi-scan
_exptl_absorpt_process_details 'SADABS V2.10 (Sheldrick, G.M., 2003)'
_exptl_crystal_colour colourless
_exptl_crystal_density_diffrn 1.331
_exptl_crystal_density_method 'not measured'
_exptl_crystal_description block
_exptl_crystal_F_000 1236
_exptl_crystal_size_max 0.18
_exptl_crystal_size_mid 0.11
_exptl_crystal_size_min 0.07
_refine_diff_density_max 0.583
_refine_diff_density_min -0.387
_refine_diff_density_rms 0.084
_refine_ls_extinction_method none
_refine_ls_goodness_of_fit_ref 1.014
_refine_ls_hydrogen_treatment mixed
_refine_ls_matrix_type full
_refine_ls_number_parameters 363
_refine_ls_number_reflns 6444
_refine_ls_number_restraints 0
_refine_ls_restrained_S_all 1.014
_refine_ls_R_factor_all 0.3760
_refine_ls_R_factor_gt 0.1472
_refine_ls_shift/su_max 0.001
_refine_ls_shift/su_mean 0.000
_refine_ls_structure_factor_coef Fsqd
_refine_ls_weighting_details 'calc w=1/[\s^2^(Fo^2^)+(0.2000P)^2^+0.0000P] where P=(Fo^2^+2Fc^2^)/3'
_refine_ls_weighting_scheme calc
_refine_ls_wR_factor_gt 0.3334
_refine_ls_wR_factor_ref 0.4538
_reflns_number_gt 1866
_reflns_number_total 6444
_reflns_threshold_expression >2sigma(I)
_cod_data_source_file eCrystal-493.cif
_cod_data_source_block 06skc0065p21n
_cod_depositor_comments
;
Citation :
Callear, Samantha K. and Hursthouse, Michael B. (2008) 
University of Southampton, Crystal Structure Report Archive. 
(doi:10.5258/ecrystals/493)

More at:
http://ecrystals.chem.soton.ac.uk/493/
;
_cod_original_cell_volume 2847.2(7)
_cod_original_sg_symbol_H-M P21/n
_cod_database_code 1520193

loop_
_symmetry_equiv_pos_as_xyz
'x, y, z'
'-x+1/2, y+1/2, -z+1/2'
'-x, -y, -z'
'x-1/2, -y-1/2, z-1/2'

loop_
_atom_site_label
_atom_site_type_symbol
_atom_site_fract_x
_atom_site_fract_y
_atom_site_fract_z
_atom_site_U_iso_or_equiv
_atom_site_adp_type
_atom_site_occupancy
_atom_site_symmetry_multiplicity
_atom_site_calc_flag
_atom_site_refinement_flags
_atom_site_disorder_assembly
_atom_site_disorder_group
C1 C 0.1754(5) 0.0411(9) 0.1583(4) 0.043(2) Uani 1 1 d . . .
C2 C 0.2511(5) -0.0342(10) 0.1961(5) 0.058(3) Uani 1 1 d . . .
H2A H 0.2651 -0.1035 0.1609 0.069 Uiso 1 1 calc R . .
H2B H 0.2938 0.0421 0.2084 0.069 Uiso 1 1 calc R . .
C3 C 0.2533(6) -0.1159(10) 0.2619(5) 0.072(3) Uani 1 1 d . . .
H3A H 0.3038 -0.1734 0.2761 0.087 Uiso 1 1 calc R . .
H3B H 0.2083 -0.1874 0.2517 0.087 Uiso 1 1 calc R . .
C4 C 0.2478(5) -0.0163(10) 0.3261(5) 0.061(3) Uani 1 1 d . . .
H4A H 0.2033 0.0545 0.3080 0.073 Uiso 1 1 calc R . .
H4B H 0.2332 -0.0796 0.3633 0.073 Uiso 1 1 calc R . .
C5 C 0.3198(6) 0.0698(11) 0.3630(5) 0.061(3) Uani 1 1 d . . .
O1A O 0.1115(3) 0.0224(6) 0.1764(3) 0.0476(15) Uani 1 1 d . . .
O1B O 0.1782(3) 0.1303(6) 0.1056(3) 0.0568(17) Uani 1 1 d . . .
O5A O 0.3837(3) 0.0593(7) 0.3479(4) 0.074(2) Uani 1 1 d . . .
O5B O 0.3143(3) 0.1638(7) 0.4190(3) 0.0619(17) Uani 1 1 d . . .
H5 H 0.2678 0.1595 0.4247 0.093 Uiso 1 1 calc R . .
C21 C 0.4629(5) -0.2210(9) 0.5261(5) 0.065(3) Uani 1 1 d . . .
H21A H 0.4404 -0.2881 0.5563 0.097 Uiso 1 1 calc R . .
H21B H 0.4252 -0.1399 0.5079 0.097 Uiso 1 1 calc R . .
H21C H 0.5137 -0.1801 0.5556 0.097 Uiso 1 1 calc R . .
C23 C 0.5246(4) -0.4433(8) 0.4863(4) 0.0376(19) Uani 1 1 d . . .
H23A H 0.5732 -0.4194 0.5258 0.045 Uiso 1 1 calc R . .
H23B H 0.5418 -0.4851 0.4446 0.045 Uiso 1 1 calc R . .
C24 C 0.5183(4) -0.2085(8) 0.4183(4) 0.048(2) Uani 1 1 d . . .
H24A H 0.5292 -0.2671 0.3784 0.071 Uiso 1 1 calc R . .
H24B H 0.5688 -0.1709 0.4499 0.071 Uiso 1 1 calc R . .
H24C H 0.4833 -0.1248 0.3978 0.071 Uiso 1 1 calc R . .
N22 N 0.4774(4) -0.3050(7) 0.4627(4) 0.0472(18) Uani 1 1 d . . .
H22 H 0.4278 -0.3325 0.4325 0.09(3) Uiso 1 1 calc R . .
C31 C 0.8322(5) 1.0006(11) 0.1685(5) 0.054(2) Uani 1 1 d . . .
C32 C 0.7757(5) 1.1215(10) 0.1296(5) 0.058(3) Uani 1 1 d . . .
H32A H 0.7561 1.1787 0.1660 0.069 Uiso 1 1 calc R . .
H32B H 0.8052 1.1905 0.1054 0.069 Uiso 1 1 calc R . .
C33 C 0.7060(5) 1.0580(10) 0.0736(4) 0.057(3) Uani 1 1 d . . .
H33A H 0.6658 1.1370 0.0557 0.069 Uiso 1 1 calc R . .
H33B H 0.6805 0.9798 0.0966 0.069 Uiso 1 1 calc R . .
C34 C 0.7313(4) 0.9921(9) 0.0092(4) 0.047(2) Uani 1 1 d . . .
H34A H 0.7468 1.0734 -0.0195 0.056 Uiso 1 1 calc R . .
H34B H 0.7788 0.9282 0.0279 0.056 Uiso 1 1 calc R . .
C35 C 0.6650(5) 0.9009(10) -0.0408(5) 0.056(2) Uani 1 1 d . . .
O31A O 0.9012(3) 1.0013(7) 0.1598(3) 0.0673(18) Uani 1 1 d . . .
O31B O 0.8129(3) 0.9081(7) 0.2103(3) 0.0589(17) Uani 1 1 d . . .
O35A O 0.6847(3) 0.8227(8) -0.0910(3) 0.0640(18) Uani 1 1 d . . .
H35 H 0.7333 0.8365 -0.0887 0.096 Uiso 1 1 calc R . .
O35B O 0.5971(3) 0.9047(7) -0.0345(3) 0.0629(18) Uani 1 1 d . . .
C41 C 0.5154(4) 0.7885(9) 0.0787(4) 0.046(2) Uani 1 1 d . . .
H41A H 0.5685 0.8191 0.1083 0.070 Uiso 1 1 calc R . .
H41B H 0.4834 0.8767 0.0600 0.070 Uiso 1 1 calc R . .
H41C H 0.5214 0.7277 0.0375 0.070 Uiso 1 1 calc R . .
C43 C 0.5206(4) 0.5609(8) 0.1509(4) 0.0379(19) Uani 1 1 d . . .
H43A H 0.5372 0.5147 0.1098 0.045 Uiso 1 1 calc R . .
H43B H 0.5697 0.5861 0.1895 0.045 Uiso 1 1 calc R . .
C44 C 0.4721(4) 0.4520(9) 0.1808(4) 0.044(2) Uani 1 1 d . . .
H44A H 0.4503 0.5014 0.2181 0.053 Uiso 1 1 calc R . .
H44B H 0.4264 0.4174 0.1408 0.053 Uiso 1 1 calc R . .
C46 C 0.4763(5) 0.2294(9) 0.2535(5) 0.055(2) Uani 1 1 d . . .
H46A H 0.5102 0.1463 0.2766 0.082 Uiso 1 1 calc R . .
H46B H 0.4280 0.1909 0.2189 0.082 Uiso 1 1 calc R . .
H46C H 0.4612 0.2884 0.2912 0.082 Uiso 1 1 calc R . .
C47 C 0.4623(5) 0.7897(9) 0.1872(4) 0.051(2) Uani 1 1 d . . .
H47A H 0.5143 0.8199 0.2189 0.076 Uiso 1 1 calc R . .
H47B H 0.4339 0.7294 0.2154 0.076 Uiso 1 1 calc R . .
H47C H 0.4305 0.8781 0.1685 0.076 Uiso 1 1 calc R . .
C48 C 0.5538(5) 0.2367(9) 0.1635(5) 0.054(2) Uani 1 1 d . . .
H48A H 0.5099 0.1986 0.1238 0.081 Uiso 1 1 calc R . .
H48B H 0.5849 0.1534 0.1899 0.081 Uiso 1 1 calc R . .
H48C H 0.5886 0.2998 0.1430 0.081 Uiso 1 1 calc R . .
N42 N 0.4747(3) 0.7007(7) 0.1245(3) 0.0382(17) Uani 1 1 d . . .
H42 H 0.4245 0.6735 0.0954 0.12(4) Uiso 1 1 calc R . .
N45 N 0.5211(3) 0.3237(7) 0.2140(3) 0.0385(16) Uani 1 1 d . . .
H45 H 0.5647 0.3617 0.2491 0.05(2) Uiso 1 1 calc R . .
C51 C 0.3260(5) 0.5491(10) 0.0023(5) 0.049(2) Uani 1 1 d . . .
C52 C 0.2453(5) 0.4700(10) -0.0350(5) 0.053(2) Uani 1 1 d . . .
H52A H 0.2284 0.4116 0.0027 0.064 Uiso 1 1 calc R . .
H52B H 0.2040 0.5470 -0.0532 0.064 Uiso 1 1 calc R . .
C53 C 0.2471(5) 0.3721(10) -0.0953(5) 0.056(2) Uani 1 1 d . . .
H53A H 0.1984 0.3095 -0.1062 0.067 Uiso 1 1 calc R . .
H53B H 0.2939 0.3054 -0.0795 0.067 Uiso 1 1 calc R . .
C54 C 0.2515(4) 0.4491(10) -0.1649(4) 0.049(2) Uani 1 1 d . . .
H54A H 0.2630 0.3743 -0.1991 0.059 Uiso 1 1 calc R . .
H54B H 0.2967 0.5203 -0.1533 0.059 Uiso 1 1 calc R . .
C55 C 0.1744(5) 0.5326(10) -0.2033(4) 0.049(2) Uani 1 1 d . . .
O51A O 0.3211(3) 0.6411(6) 0.0533(3) 0.0467(15) Uani 1 1 d . . .
O51B O 0.3850(3) 0.5308(6) -0.0179(3) 0.0543(16) Uani 1 1 d . . .
O55A O 0.1767(3) 0.6024(7) -0.2643(3) 0.0642(18) Uani 1 1 d . . .
H55 H 0.2220 0.5909 -0.2719 0.096 Uiso 1 1 calc R . .
O55B O 0.1153(3) 0.5303(7) -0.1828(3) 0.0629(18) Uani 1 1 d . . .

loop_
_atom_site_aniso_label
_atom_site_aniso_U_11
_atom_site_aniso_U_22
_atom_site_aniso_U_33
_atom_site_aniso_U_23
_atom_site_aniso_U_13
_atom_site_aniso_U_12
C1 0.049(5) 0.043(5) 0.034(5) -0.009(4) 0.003(4) 0.015(4)
C2 0.047(5) 0.066(6) 0.054(6) -0.018(5) 0.003(5) 0.020(5)
C3 0.106(8) 0.049(6) 0.071(8) 0.016(5) 0.039(6) 0.022(5)
C4 0.074(7) 0.070(6) 0.037(5) 0.009(5) 0.014(5) 0.022(6)
C5 0.061(7) 0.085(7) 0.049(6) 0.032(6) 0.035(5) 0.028(6)
O1A 0.036(3) 0.060(4) 0.046(4) 0.003(3) 0.010(3) 0.004(3)
O1B 0.055(4) 0.067(4) 0.055(4) -0.009(3) 0.026(3) -0.008(3)
O5A 0.053(4) 0.092(5) 0.087(5) 0.036(4) 0.034(4) 0.015(4)
O5B 0.035(3) 0.102(5) 0.046(4) 0.003(4) 0.007(3) -0.006(3)
C21 0.061(6) 0.055(6) 0.096(8) 0.008(6) 0.052(6) 0.005(5)
C23 0.028(4) 0.045(5) 0.041(5) 0.011(4) 0.010(3) 0.009(4)
C24 0.041(5) 0.045(5) 0.050(5) 0.012(4) 0.002(4) -0.013(4)
N22 0.032(4) 0.053(4) 0.053(5) 0.002(4) 0.004(3) -0.003(3)
C31 0.046(5) 0.088(7) 0.027(5) -0.002(5) 0.009(4) 0.020(5)
C32 0.053(5) 0.059(6) 0.051(6) -0.009(5) -0.005(5) 0.021(5)
C33 0.057(6) 0.071(6) 0.037(5) -0.003(5) 0.000(4) 0.025(5)
C34 0.041(5) 0.065(6) 0.031(5) -0.008(4) 0.005(4) 0.009(4)
C35 0.048(6) 0.082(7) 0.035(5) 0.008(5) 0.007(4) 0.020(5)
O31A 0.050(4) 0.081(5) 0.074(5) 0.013(4) 0.022(3) 0.021(3)
O31B 0.053(4) 0.083(5) 0.038(4) -0.002(3) 0.007(3) 0.009(3)
O35A 0.047(4) 0.103(5) 0.046(4) -0.012(4) 0.021(3) -0.022(4)
O35B 0.034(3) 0.100(5) 0.058(4) 0.015(3) 0.018(3) 0.006(3)
C41 0.041(5) 0.062(6) 0.039(5) 0.004(4) 0.016(4) -0.011(4)
C43 0.034(4) 0.046(5) 0.035(5) 0.003(4) 0.013(4) 0.000(4)
C44 0.037(4) 0.050(5) 0.048(5) 0.000(4) 0.016(4) 0.000(4)
C46 0.047(5) 0.062(6) 0.060(6) 0.005(5) 0.021(5) 0.002(4)
C47 0.039(5) 0.058(6) 0.059(6) -0.005(5) 0.018(4) 0.001(4)
C48 0.049(5) 0.058(6) 0.062(6) 0.017(5) 0.025(5) 0.022(4)
N42 0.026(4) 0.046(4) 0.045(4) 0.006(3) 0.015(3) -0.002(3)
N45 0.027(3) 0.055(4) 0.032(4) -0.008(3) 0.005(3) -0.006(3)
C51 0.036(5) 0.060(6) 0.052(6) 0.006(5) 0.013(4) 0.000(4)
C52 0.054(5) 0.059(6) 0.053(6) -0.001(5) 0.023(5) 0.000(5)
C53 0.042(5) 0.060(6) 0.063(6) -0.004(5) 0.007(5) -0.009(4)
C54 0.043(5) 0.068(6) 0.039(5) 0.013(4) 0.015(4) -0.008(4)
C55 0.040(5) 0.079(7) 0.025(5) 0.000(5) 0.006(4) -0.002(5)
O51A 0.041(3) 0.066(4) 0.036(3) 0.000(3) 0.015(3) 0.010(3)
O51B 0.037(3) 0.080(4) 0.048(4) -0.012(3) 0.017(3) -0.008(3)
O55A 0.054(4) 0.096(5) 0.040(4) 0.008(3) 0.007(3) 0.011(4)
O55B 0.034(3) 0.105(5) 0.050(4) -0.014(3) 0.011(3) -0.011(3)

loop_
_atom_type_symbol
_atom_type_description
_atom_type_scat_dispersion_real
_atom_type_scat_dispersion_imag
_atom_type_scat_source
C C 0.0033 0.0016 'International Tables Vol C Tables 4.2.6.8 and 6.1.1.4'
H H 0.0000 0.0000 'International Tables Vol C Tables 4.2.6.8 and 6.1.1.4'
N N 0.0061 0.0033 'International Tables Vol C Tables 4.2.6.8 and 6.1.1.4'
O O 0.0106 0.0060 'International Tables Vol C Tables 4.2.6.8 and 6.1.1.4'

loop_
_geom_angle_atom_site_label_1
_geom_angle_atom_site_label_2
_geom_angle_atom_site_label_3
_geom_angle
_geom_angle_site_symmetry_1
_geom_angle_site_symmetry_3
O1A C1 O1B 120.7(7) . .
O1A C1 C2 122.5(8) . .
O1B C1 C2 116.8(8) . .
C3 C2 C1 118.1(8) . .
C3 C2 H2A 107.8 . .
C1 C2 H2A 107.8 . .
C3 C2 H2B 107.8 . .
C1 C2 H2B 107.8 . .
H2A C2 H2B 107.1 . .
C2 C3 C4 113.2(7) . .
C2 C3 H3A 108.9 . .
C4 C3 H3A 108.9 . .
C2 C3 H3B 108.9 . .
C4 C3 H3B 108.9 . .
H3A C3 H3B 107.8 . .
C5 C4 C3 117.4(8) . .
C5 C4 H4A 107.9 . .
C3 C4 H4A 107.9 . .
C5 C4 H4B 107.9 . .
C3 C4 H4B 107.9 . .
H4A C4 H4B 107.2 . .
O5A C5 O5B 118.7(10) . .
O5A C5 C4 123.6(9) . .
O5B C5 C4 117.7(7) . .
C5 O5B H5 109.5 . .
N22 C21 H21A 109.5 . .
N22 C21 H21B 109.5 . .
H21A C21 H21B 109.5 . .
N22 C21 H21C 109.5 . .
H21A C21 H21C 109.5 . .
H21B C21 H21C 109.5 . .
N22 C23 C23 110.8(7) . 3_646
N22 C23 H23A 109.5 . .
C23 C23 H23A 109.5 3_646 .
N22 C23 H23B 109.5 . .
C23 C23 H23B 109.5 3_646 .
H23A C23 H23B 108.1 . .
N22 C24 H24A 109.5 . .
N22 C24 H24B 109.5 . .
H24A C24 H24B 109.5 . .
N22 C24 H24C 109.5 . .
H24A C24 H24C 109.5 . .
H24B C24 H24C 109.5 . .
C23 N22 C21 112.1(6) . .
C23 N22 C24 110.4(5) . .
C21 N22 C24 111.0(6) . .
C23 N22 H22 107.7 . .
C21 N22 H22 107.7 . .
C24 N22 H22 107.7 . .
O31A C31 O31B 120.7(8) . .
O31A C31 C32 116.6(9) . .
O31B C31 C32 122.6(8) . .
C33 C32 C31 111.4(7) . .
C33 C32 H32A 109.3 . .
C31 C32 H32A 109.3 . .
C33 C32 H32B 109.3 . .
C31 C32 H32B 109.3 . .
H32A C32 H32B 108.0 . .
C32 C33 C34 111.6(7) . .
C32 C33 H33A 109.3 . .
C34 C33 H33A 109.3 . .
C32 C33 H33B 109.3 . .
C34 C33 H33B 109.3 . .
H33A C33 H33B 108.0 . .
C35 C34 C33 112.3(7) . .
C35 C34 H34A 109.1 . .
C33 C34 H34A 109.1 . .
C35 C34 H34B 109.1 . .
C33 C34 H34B 109.1 . .
H34A C34 H34B 107.9 . .
O35B C35 O35A 122.3(8) . .
O35B C35 C34 121.1(8) . .
O35A C35 C34 116.6(7) . .
C35 O35A H35 109.5 . .
N42 C41 H41A 109.5 . .
N42 C41 H41B 109.5 . .
H41A C41 H41B 109.5 . .
N42 C41 H41C 109.5 . .
H41A C41 H41C 109.5 . .
H41B C41 H41C 109.5 . .
C44 C43 N42 112.0(6) . .
C44 C43 H43A 109.2 . .
N42 C43 H43A 109.2 . .
C44 C43 H43B 109.2 . .
N42 C43 H43B 109.2 . .
H43A C43 H43B 107.9 . .
N45 C44 C43 111.0(6) . .
N45 C44 H44A 109.4 . .
C43 C44 H44A 109.4 . .
N45 C44 H44B 109.4 . .
C43 C44 H44B 109.4 . .
H44A C44 H44B 108.0 . .
N45 C46 H46A 109.5 . .
N45 C46 H46B 109.5 . .
H46A C46 H46B 109.5 . .
N45 C46 H46C 109.5 . .
H46A C46 H46C 109.5 . .
H46B C46 H46C 109.5 . .
N42 C47 H47A 109.5 . .
N42 C47 H47B 109.5 . .
H47A C47 H47B 109.5 . .
N42 C47 H47C 109.5 . .
H47A C47 H47C 109.5 . .
H47B C47 H47C 109.5 . .
N45 C48 H48A 109.5 . .
N45 C48 H48B 109.5 . .
H48A C48 H48B 109.5 . .
N45 C48 H48C 109.5 . .
H48A C48 H48C 109.5 . .
H48B C48 H48C 109.5 . .
C41 N42 C47 111.6(6) . .
C41 N42 C43 110.5(5) . .
C47 N42 C43 111.1(6) . .
C41 N42 H42 107.8 . .
C47 N42 H42 107.8 . .
C43 N42 H42 107.8 . .
C48 N45 C44 114.9(6) . .
C48 N45 C46 111.6(6) . .
C44 N45 C46 110.3(6) . .
C48 N45 H45 106.5 . .
C44 N45 H45 106.5 . .
C46 N45 H45 106.5 . .
O51B C51 O51A 124.0(8) . .
O51B C51 C52 122.1(8) . .
O51A C51 C52 113.8(7) . .
C53 C52 C51 115.5(7) . .
C53 C52 H52A 108.4 . .
C51 C52 H52A 108.4 . .
C53 C52 H52B 108.4 . .
C51 C52 H52B 108.4 . .
H52A C52 H52B 107.5 . .
C52 C53 C54 115.2(8) . .
C52 C53 H53A 108.5 . .
C54 C53 H53A 108.5 . .
C52 C53 H53B 108.5 . .
C54 C53 H53B 108.5 . .
H53A C53 H53B 107.5 . .
C53 C54 C55 113.5(6) . .
C53 C54 H54A 108.9 . .
C55 C54 H54A 108.9 . .
C53 C54 H54B 108.9 . .
C55 C54 H54B 108.9 . .
H54A C54 H54B 107.7 . .
O55B C55 O55A 121.3(8) . .
O55B C55 C54 123.6(8) . .
O55A C55 C54 115.0(6) . .
C55 O55A H55 109.5 . .

loop_
_geom_bond_atom_site_label_1
_geom_bond_atom_site_label_2
_geom_bond_distance
_geom_bond_site_symmetry_2
C1 O1A 1.253(9) .
C1 O1B 1.291(9) .
C1 C2 1.481(10) .
C2 C3 1.437(11) .
C2 H2A 0.9900 .
C2 H2B 0.9900 .
C3 C4 1.534(12) .
C3 H3A 0.9900 .
C3 H3B 0.9900 .
C4 C5 1.477(13) .
C4 H4A 0.9900 .
C4 H4B 0.9900 .
C5 O5A 1.217(9) .
C5 O5B 1.379(11) .
O5B H5 0.8400 .
C21 N22 1.495(10) .
C21 H21A 0.9800 .
C21 H21B 0.9800 .
C21 H21C 0.9800 .
C23 N22 1.492(9) .
C23 C23 1.506(13) 3_646
C23 H23A 0.9900 .
C23 H23B 0.9900 .
C24 N22 1.508(9) .
C24 H24A 0.9800 .
C24 H24B 0.9800 .
C24 H24C 0.9800 .
N22 H22 0.9300 .
C31 O31A 1.249(9) .
C31 O31B 1.254(10) .
C31 C32 1.518(12) .
C32 C33 1.494(11) .
C32 H32A 0.9900 .
C32 H32B 0.9900 .
C33 C34 1.522(10) .
C33 H33A 0.9900 .
C33 H33B 0.9900 .
C34 C35 1.521(11) .
C34 H34A 0.9900 .
C34 H34B 0.9900 .
C35 O35B 1.213(9) .
C35 O35A 1.300(9) .
O35A H35 0.8400 .
C41 N42 1.484(8) .
C41 H41A 0.9800 .
C41 H41B 0.9800 .
C41 H41C 0.9800 .
C43 C44 1.497(10) .
C43 N42 1.502(9) .
C43 H43A 0.9900 .
C43 H43B 0.9900 .
C44 N45 1.473(9) .
C44 H44A 0.9900 .
C44 H44B 0.9900 .
C46 N45 1.479(9) .
C46 H46A 0.9800 .
C46 H46B 0.9800 .
C46 H46C 0.9800 .
C47 N42 1.494(9) .
C47 H47A 0.9800 .
C47 H47B 0.9800 .
C47 H47C 0.9800 .
C48 N45 1.460(9) .
C48 H48A 0.9800 .
C48 H48B 0.9800 .
C48 H48C 0.9800 .
N42 H42 0.9300 .
N45 H45 0.9300 .
C51 O51B 1.192(8) .
C51 O51A 1.292(9) .
C51 C52 1.562(11) .
C52 C53 1.449(11) .
C52 H52A 0.9900 .
C52 H52B 0.9900 .
C53 C54 1.509(11) .
C53 H53A 0.9900 .
C53 H53B 0.9900 .
C54 C55 1.537(11) .
C54 H54A 0.9900 .
C54 H54B 0.9900 .
C55 O55B 1.186(8) .
C55 O55A 1.326(9) .
O55A H55 0.8400 .

loop_
_geom_hbond_atom_site_label_D
_geom_hbond_atom_site_label_H
_geom_hbond_atom_site_label_A
_geom_hbond_distance_DH
_geom_hbond_distance_HA
_geom_hbond_distance_DA
_geom_hbond_angle_DHA
_geom_hbond_site_symmetry_A
N42 H42 O51A 0.93 1.78 2.697(8) 168.2 .
N42 H42 O51B 0.93 2.44 3.133(8) 131.5 .
O5B H5 O51A 0.84 1.71 2.542(7) 172.8 2_545
N22 H22 O1B 0.93 1.82 2.725(9) 164.7 2_545
N22 H22 O1A 0.93 2.38 3.095(8) 133.1 2_545
O35A H35 O1B 0.84 1.67 2.498(7) 166.2 3_665
N45 H45 O31A 0.93 2.09 2.895(8) 144.2 2_645
N45 H45 O31B 0.93 2.10 2.953(8) 152.4 2_645
O55A H55 O31B 0.84 1.69 2.528(8) 172.4 4_575
